data_7221054
loop_
_publ_author_name
'Zheng, Bao-Hua'
'Hao, Xue-Na'
'An, Bo'
'Qiao, Jin-Zhong'
'Hu, Tuo-Ping'

_publ_section_title
;
 Ion template effects of 4,5-dicyanoimidazole in the assembly of a series
 of 3D bimetallic coordination networks
;
_journal_issue 32
_journal_name_full CrystEngComm
_journal_page_first 6103
_journal_paper_doi 10.1039/C5CE01097G
_journal_volume 17
_journal_year 2015
_chemical_formula_moiety '0.25(C240 H144 Cd24 N192 Na4 O48), 1(Br)'
_chemical_formula_sum 'C60 H36 Br Cd6 N48 Na O12'
_chemical_formula_weight 2398.67
_chemical_name_systematic
;
 ?
;
_space_group_crystal_system cubic
_space_group_IT_number 205
_space_group_name_Hall '-P 2ac 2ab 3'
_space_group_name_H-M_alt 'P a -3'
_symmetry_space_group_name_Hall '-P 2ac 2ab 3'
_symmetry_space_group_name_H-M 'P a -3'
_atom_sites_solution_hydrogens mixed
_audit_creation_date 2014-04-19
_audit_creation_method
;
Olex2 1.2
(compiled 2014.03.20 svn.r2914 for OlexSys, GUI svn.r4816)
;
_audit_update_record
;
2014-04-19 deposited with the CCDC.
2015-06-17 downloaded from the CCDC.
;
_cell_angle_alpha 90
_cell_angle_beta 90
_cell_angle_gamma 90
_cell_formula_units_Z 4
_cell_length_a 20.5540(9)
_cell_length_b 20.5540(9)
_cell_length_c 20.5540(9)
_cell_measurement_reflns_used 9948
_cell_measurement_temperature 296(2)
_cell_measurement_theta_max 27.35
_cell_measurement_theta_min 2.22
_cell_volume 8683.4(7)
_computing_molecular_graphics 'Olex2 (Dolomanov et al., 2009)'
_computing_publication_material 'Olex2 (Dolomanov et al., 2009)'
_computing_structure_refinement 'ShelXL (Sheldrick, 2008)'
_diffrn_ambient_temperature 296.15
_diffrn_measured_fraction_theta_full 1.000
_diffrn_measured_fraction_theta_max 0.999
_diffrn_measurement_device_type 'CCD area detector'
_diffrn_measurement_method 'phi and omega scans'
_diffrn_radiation_monochromator graphite
_diffrn_radiation_type MoK\a
_diffrn_radiation_wavelength 0.71073
_diffrn_reflns_av_R_equivalents 0.0543
_diffrn_reflns_av_unetI/netI 0.0142
_diffrn_reflns_laue_measured_fraction_full 1.000
_diffrn_reflns_laue_measured_fraction_max 0.999
_diffrn_reflns_limit_h_max 27
_diffrn_reflns_limit_h_min -27
_diffrn_reflns_limit_k_max 27
_diffrn_reflns_limit_k_min -27
_diffrn_reflns_limit_l_max 27
_diffrn_reflns_limit_l_min -27
_diffrn_reflns_number 114947
_diffrn_reflns_point_group_measured_fraction_full 1.000
_diffrn_reflns_point_group_measured_fraction_max 0.999
_diffrn_reflns_theta_full 25.242
_diffrn_reflns_theta_max 28.323
_diffrn_reflns_theta_min 1.716
_exptl_absorpt_coefficient_mu 1.992
_exptl_absorpt_correction_type none
_exptl_crystal_density_diffrn 1.835
_exptl_crystal_F_000 4648
_exptl_crystal_size_max 0.15
_exptl_crystal_size_mid 0.15
_exptl_crystal_size_min 0.15
_refine_diff_density_max 0.321
_refine_diff_density_min -1.357
_refine_diff_density_rms 0.064
_refine_ls_extinction_method none
_refine_ls_goodness_of_fit_ref 0.995
_refine_ls_hydrogen_treatment mixed
_refine_ls_matrix_type full
_refine_ls_number_parameters 206
_refine_ls_number_reflns 3614
_refine_ls_number_restraints 8
_refine_ls_restrained_S_all 0.995
_refine_ls_R_factor_all 0.0289
_refine_ls_R_factor_gt 0.0196
_refine_ls_shift/su_max 0.005
_refine_ls_shift/su_mean 0.000
_refine_ls_structure_factor_coef Fsqd
_refine_ls_weighting_details 'w=1/[\s^2^(Fo^2^)+(0.0256P)^2^+9.3825P] where P=(Fo^2^+2Fc^2^)/3'
_refine_ls_weighting_scheme calc
_refine_ls_wR_factor_gt 0.0483
_refine_ls_wR_factor_ref 0.0536
_reflns_Friedel_coverage 0.000
_reflns_number_gt 3066
_reflns_number_total 3614
_reflns_threshold_expression 'I > 2\s(I)'
_cod_data_source_file c5ce01097g2.cif
_cod_data_source_block c35-3
_cod_depositor_comments 'Adding full bibliography for 7221052--7221060.cif.'
_cod_original_cell_volume 8683.4(11)
_cod_database_code 7221054
_shelxl_version_number 2013-4
_shelx_space_group_comment
;
The symmetry employed for this shelxl refinement is uniquely defined
by the following loop, which should always be used as a source of
symmetry information in preference to the above space-group names.
They are only intended as comments.
;
_shelx_estimated_absorpt_t_max 0.754
_shelx_estimated_absorpt_t_min 0.754
_olex2_refinement_description
;
1. Fixed Uiso
 At 1.2 times of:
  All C(H) groups
 At 1.5 times of:
  All N(H,H,H,H) groups
2. Restrained distances
 O2-H2A = O2-H2B
 0.85 with sigma of 0.01
 O1-H1A = O1-H1B
 0.85 with sigma of 0.01
 H2B-H2A
 1.387 with sigma of 0.02
 H1B-H1A
 1.387 with sigma of 0.02
 Cd1-H2A \\sim Cd1-H2B
 with sigma of 0.02
 Cd1-H1A \\sim Cd1-H1B
 with sigma of 0.02
3.a Aromatic/amide H refined with riding coordinates:
 C1(H1), C6(H6)
;
_olex2_computing_structure_refinement_long 'ShelXL (Sheldrick, 2008)'

loop_
_space_group_symop_operation_xyz
'x, y, z'
'z, x, y'
'y, z, x'
'-y+1/2, -z, x+1/2'
'z+1/2, -x+1/2, -y'
'-y, z+1/2, -x+1/2'
'-z+1/2, -x, y+1/2'
'-z, x+1/2, -y+1/2'
'y+1/2, -z+1/2, -x'
'-x+1/2, -y, z+1/2'
'x+1/2, -y+1/2, -z'
'-x, y+1/2, -z+1/2'
'-x, -y, -z'
'-z, -x, -y'
'-y, -z, -x'
'y-1/2, z, -x-1/2'
'-z-1/2, x-1/2, y'
'y, -z-1/2, x-1/2'
'z-1/2, x, -y-1/2'
'z, -x-1/2, y-1/2'
'-y-1/2, z-1/2, x'
'x-1/2, y, -z-1/2'
'-x-1/2, y-1/2, z'
'x, -y-1/2, z-1/2'

loop_
_atom_site_label
_atom_site_type_symbol
_atom_site_fract_x
_atom_site_fract_y
_atom_site_fract_z
_atom_site_U_iso_or_equiv
_atom_site_adp_type
_atom_site_occupancy
_atom_site_site_symmetry_order
_atom_site_calc_flag
_atom_site_refinement_flags_posn
_atom_site_refinement_flags_adp
_atom_site_refinement_flags_occupancy
Cd1 Cd 0.22496(2) 0.60382(2) 0.55856(2) 0.02056(5) Uani 1 1 d . . .
O2 O 0.20325(10) 0.64566(8) 0.66166(8) 0.0395(4) Uani 1 1 d D . .
N1 N 0.22752(9) 0.56808(9) 0.45264(9) 0.0260(4) Uani 1 1 d . . .
C7 C 0.26823(11) 0.44998(11) 0.59715(11) 0.0290(5) Uani 1 1 d . . .
N2 N 0.17822(9) 0.53390(9) 0.36071(9) 0.0271(4) Uani 1 1 d . . .
C1 C 0.17474(11) 0.56980(11) 0.41492(10) 0.0280(4) Uani 1 1 d . . .
H1 H 0.1381 0.5942 0.4255 0.034 Uiso 1 1 calc R . .
N6 N 0.33108(9) 0.45699(8) 0.68556(9) 0.0263(4) Uani 1 1 d . . .
N5 N 0.27734(9) 0.51477(9) 0.60878(9) 0.0274(4) Uani 1 1 d . . .
N7 N 0.30559(14) 0.29023(11) 0.65152(13) 0.0530(6) Uani 1 1 d . . .
C5 C 0.33307(12) 0.51605(13) 0.44402(12) 0.0368(5) Uani 1 1 d . . .
C2 C 0.26881(10) 0.52753(11) 0.42033(11) 0.0263(4) Uani 1 1 d . . .
O1 O 0.13727(8) 0.53243(9) 0.57659(9) 0.0408(4) Uani 1 1 d D . .
C6 C 0.31520(11) 0.51564(10) 0.66171(11) 0.0272(4) Uani 1 1 d . . .
H6 H 0.3295 0.5542 0.6806 0.033 Uiso 1 1 calc R . .
C9 C 0.30383(12) 0.34544(11) 0.64951(12) 0.0343(5) Uani 1 1 d . . .
C8 C 0.30094(11) 0.41471(10) 0.64408(11) 0.0265(4) Uani 1 1 d . . .
C10 C 0.23134(13) 0.42398(13) 0.54502(13) 0.0418(6) Uani 1 1 d . . .
C3 C 0.23861(10) 0.50642(11) 0.36429(10) 0.0265(4) Uani 1 1 d . . .
N8 N 0.20261(15) 0.40059(14) 0.50406(16) 0.0698(9) Uani 1 1 d . . .
N4 N 0.38416(12) 0.51085(15) 0.46417(14) 0.0601(7) Uani 1 1 d . . .
Br1 Br 0.0000 0.5000 0.5000 0.04328(15) Uani 1 6 d S T P
Na1 Na 0.5000 0.5000 0.5000 0.0266(4) Uani 1 6 d S T P
C4 C 0.26148(13) 0.46097(13) 0.31738(12) 0.0389(6) Uani 1 1 d . . .
N3 N 0.27858(15) 0.42394(15) 0.28018(13) 0.0679(8) Uani 1 1 d . . .
H2A H 0.195(2) 0.6853(6) 0.6687(11) 0.102 Uiso 1 1 d DR . .
H2B H 0.205(2) 0.6247(11) 0.6965(7) 0.102 Uiso 1 1 d DR . .
H1A H 0.1255(15) 0.5217(19) 0.6147(7) 0.102 Uiso 1 1 d DR . .
H1B H 0.1060(12) 0.527(2) 0.5509(11) 0.102 Uiso 1 1 d DR . .

loop_
_atom_site_aniso_label
_atom_site_aniso_U_11
_atom_site_aniso_U_22
_atom_site_aniso_U_33
_atom_site_aniso_U_23
_atom_site_aniso_U_13
_atom_site_aniso_U_12
Cd1 0.02042(8) 0.02171(8) 0.01956(8) 0.00044(5) -0.00070(5) 0.00034(5)
O2 0.0648(12) 0.0307(9) 0.0231(8) 0.0004(7) 0.0015(8) 0.0101(9)
N1 0.0233(9) 0.0315(9) 0.0232(9) -0.0055(7) -0.0043(7) 0.0049(7)
C7 0.0322(11) 0.0237(10) 0.0312(11) -0.0020(9) -0.0089(9) -0.0010(9)
N2 0.0275(9) 0.0313(9) 0.0224(9) -0.0052(7) -0.0048(7) 0.0037(7)
C1 0.0261(10) 0.0337(11) 0.0242(10) -0.0045(9) -0.0046(8) 0.0061(9)
N6 0.0306(9) 0.0204(8) 0.0280(9) 0.0007(7) -0.0074(7) 0.0000(7)
N5 0.0299(9) 0.0227(9) 0.0296(9) 0.0006(7) -0.0075(8) 0.0004(7)
N7 0.0764(18) 0.0263(11) 0.0563(15) -0.0031(10) -0.0104(13) 0.0006(11)
C5 0.0313(12) 0.0448(14) 0.0343(12) -0.0096(11) -0.0048(10) 0.0101(10)
C2 0.0243(10) 0.0293(11) 0.0252(10) -0.0030(8) -0.0029(8) 0.0041(8)
O1 0.0310(9) 0.0414(10) 0.0500(11) 0.0087(9) -0.0016(8) -0.0091(8)
C6 0.0303(11) 0.0219(10) 0.0294(11) -0.0009(8) -0.0069(9) -0.0004(8)
C9 0.0416(13) 0.0255(11) 0.0357(12) -0.0011(9) -0.0080(10) 0.0001(10)
C8 0.0277(10) 0.0221(10) 0.0296(11) -0.0025(8) -0.0048(9) 0.0001(8)
C10 0.0473(15) 0.0326(13) 0.0454(15) -0.0046(11) -0.0192(12) 0.0015(11)
C3 0.0276(11) 0.0282(11) 0.0237(10) -0.0035(8) -0.0012(8) 0.0035(8)
N8 0.0739(19) 0.0589(17) 0.077(2) -0.0215(15) -0.0407(16) 0.0008(14)
N4 0.0348(13) 0.081(2) 0.0647(17) -0.0193(15) -0.0165(12) 0.0193(13)
Br1 0.04328(15) 0.04328(15) 0.04328(15) 0.00173(16) -0.00173(16) 0.00173(16)
Na1 0.0266(4) 0.0266(4) 0.0266(4) -0.0018(5) -0.0018(5) -0.0018(5)
C4 0.0438(14) 0.0429(14) 0.0301(12) -0.0096(11) -0.0067(10) 0.0105(11)
N3 0.083(2) 0.0720(19) 0.0490(15) -0.0273(14) -0.0058(14) 0.0297(16)

loop_
_atom_type_symbol
_atom_type_description
_atom_type_scat_dispersion_real
_atom_type_scat_dispersion_imag
_atom_type_scat_source
C C 0.0033 0.0016 'International Tables Vol C Tables 4.2.6.8 and 6.1.1.4'
H H 0.0000 0.0000 'International Tables Vol C Tables 4.2.6.8 and 6.1.1.4'
Br Br -0.2901 2.4595 'International Tables Vol C Tables 4.2.6.8 and 6.1.1.4'
Cd Cd -0.8075 1.2024 'International Tables Vol C Tables 4.2.6.8 and 6.1.1.4'
N N 0.0061 0.0033 'International Tables Vol C Tables 4.2.6.8 and 6.1.1.4'
Na Na 0.0362 0.0249 'International Tables Vol C Tables 4.2.6.8 and 6.1.1.4'
O O 0.0106 0.0060 'International Tables Vol C Tables 4.2.6.8 and 6.1.1.4'

loop_
_geom_angle_atom_site_label_1
_geom_angle_atom_site_label_2
_geom_angle_atom_site_label_3
_geom_angle
_geom_angle_site_symmetry_1
_geom_angle_site_symmetry_3
O2 Cd1 N2 79.36(6) . 17_665
O2 Cd1 N5 88.61(6) . .
O2 Cd1 O1 86.57(7) . .
N1 Cd1 O2 169.69(7) . .
N1 Cd1 N2 91.18(6) . 17_665
N1 Cd1 N5 98.97(6) . .
N1 Cd1 O1 88.13(7) . .
N6 Cd1 O2 93.72(7) 14_666 .
N6 Cd1 N1 92.07(6) 14_666 .
N6 Cd1 N2 100.83(7) 14_666 17_665
N6 Cd1 N5 98.48(6) 14_666 .
N6 Cd1 O1 176.75(7) 14_666 .
N5 Cd1 N2 157.81(6) . 17_665
O1 Cd1 N2 82.41(7) . 17_665
O1 Cd1 N5 78.29(6) . .
C1 N1 Cd1 121.56(14) . .
C1 N1 C2 103.87(17) . .
C2 N1 Cd1 132.19(14) . .
N5 C7 C8 108.83(19) . .
N5 C7 C10 125.0(2) . .
C8 C7 C10 126.2(2) . .
C1 N2 Cd1 117.57(14) . 16_556
C1 N2 C3 103.41(17) . .
C3 N2 Cd1 135.22(14) . 16_556
N1 C1 N2 115.19(19) . .
C6 N6 Cd1 124.01(14) . 15_666
C6 N6 C8 103.49(17) . .
C8 N6 Cd1 132.49(14) . 15_666
C7 N5 Cd1 128.08(14) . .
C6 N5 Cd1 127.62(14) . .
C6 N5 C7 103.61(18) . .
N4 C5 C2 175.7(3) . .
N1 C2 C5 120.8(2) . .
N1 C2 C3 108.63(18) . .
C3 C2 C5 130.5(2) . .
N5 C6 N6 115.25(19) . .
N7 C9 C8 177.5(3) . .
C7 C8 C9 126.7(2) . .
N6 C8 C7 108.82(18) . .
N6 C8 C9 124.5(2) . .
N8 C10 C7 177.1(3) . .
N2 C3 C2 108.90(18) . .
N2 C3 C4 122.4(2) . .
C2 C3 C4 128.6(2) . .
C5 N4 Na1 175.7(3) . .
N4 Na1 N4 80.27(10) 15_666 13_666
N4 Na1 N4 80.27(10) 2 .
N4 Na1 N4 99.73(10) 3 14_666
N4 Na1 N4 99.73(10) 13_666 2
N4 Na1 N4 180.0 13_666 .
N4 Na1 N4 80.27(10) 13_666 14_666
N4 Na1 N4 180.0 15_666 3
N4 Na1 N4 99.73(10) 15_666 2
N4 Na1 N4 80.27(10) 15_666 14_666
N4 Na1 N4 80.27(10) 3 .
N4 Na1 N4 80.27(10) 3 2
N4 Na1 N4 99.73(10) 3 13_666
N4 Na1 N4 99.73(10) 15_666 .
N4 Na1 N4 99.73(10) 14_666 .
N4 Na1 N4 180.0 2 14_666
N3 C4 C3 178.5(3) . .

loop_
_geom_bond_atom_site_label_1
_geom_bond_atom_site_label_2
_geom_bond_distance
_geom_bond_site_symmetry_2
Cd1 O2 2.3302(16) .
Cd1 N1 2.2983(17) .
Cd1 N2 2.3868(18) 17_665
Cd1 N6 2.2967(17) 14_666
Cd1 N5 2.3611(18) .
Cd1 O1 2.3536(17) .
N1 C1 1.334(3) .
N1 C2 1.362(3) .
C7 N5 1.366(3) .
C7 C8 1.381(3) .
C7 C10 1.417(3) .
N2 Cd1 2.3868(18) 16_556
N2 C1 1.338(3) .
N2 C3 1.366(3) .
N6 Cd1 2.2967(17) 15_666
N6 C6 1.342(3) .
N6 C8 1.366(3) .
N5 C6 1.338(3) .
N7 C9 1.136(3) .
C5 C2 1.427(3) .
C5 N4 1.134(3) .
C2 C3 1.379(3) .
C9 C8 1.429(3) .
C10 N8 1.135(3) .
C3 C4 1.422(3) .
N4 Na1 2.502(2) .
Na1 N4 2.502(2) 14_666
Na1 N4 2.502(2) 3
Na1 N4 2.502(2) 2
Na1 N4 2.502(2) 15_666
Na1 N4 2.502(2) 13_666
C4 N3 1.135(3) .
